data_7131914
loop_
_publ_author_name
'Lamprecht, Anna'
'Lindl, Felix'
'Endres, Lukas'
'Krummenacher, Ivo'
'Braunschweig, Holger'

_publ_section_title
;
 Coinage metal complexes of BN analogues of m-terphenyl ligands
;
_journal_name_full 'Chemical Communications'
_journal_paper_doi 10.1039/D3CC03467D
_journal_year 2023
_chemical_formula_moiety 'C55 H64 B Cu N P, C6 H6'
_chemical_formula_sum 'C61 H70 B Cu N P'
_chemical_formula_weight 922.50
_space_group_crystal_system monoclinic
_space_group_IT_number 13
_space_group_name_Hall '-P 2yc'
_space_group_name_H-M_alt 'P 1 2/c 1'
_atom_sites_solution_hydrogens geom
_atom_sites_solution_primary dual
_atom_sites_solution_secondary difmap
_audit_creation_method 'CIF-fill 1.2x (K.Radacki, 2005-21)'
_audit_update_record
;
2023-05-23 deposited with the CCDC.	2023-07-21 downloaded from the CCDC.
;
_cell_angle_alpha 90
_cell_angle_beta 104.0690(10)
_cell_angle_gamma 90
_cell_formula_units_Z 4
_cell_length_a 15.52130(10)
_cell_length_b 11.63020(10)
_cell_length_c 29.0122(2)
_cell_measurement_reflns_used 98181
_cell_measurement_temperature 100(2)
_cell_measurement_theta_max 75.3280
_cell_measurement_theta_min 2.9610
_cell_volume 5080.07(7)
_computing_cell_refinement 'CrysAlisPro 1.171.41.112a (Rigaku OD, 2021)'
_computing_data_collection 'BIS 2011.8 / APEX2 ver. 2014.9 (Bruker AXS)'
_computing_data_reduction 'CrysAlisPro 1.171.41.112a (Rigaku OD, 2021)'
_computing_molecular_graphics 'ShelXLe (Huebschle et all, 2011)'
_computing_publication_material 'SHELXL-2018/3 (Sheldrick, 2018)'
_computing_structure_refinement 'SHELXL-2018/3 (Sheldrick, 2018)'
_computing_structure_solution 'SHELXT (Sheldrick, 2014)'
_diffrn_ambient_environment N~2~
_diffrn_ambient_temperature 100.00(10)
_diffrn_detector HPA
_diffrn_detector_area_resol_mean 10.0
_diffrn_detector_type 'HyPix Arc150'
_diffrn_measured_fraction_theta_full 1.000
_diffrn_measured_fraction_theta_max 0.990
_diffrn_measurement_details
;
 List of Runs (angles in degrees, time in seconds):
 
   # Type    Start    End  Width  t~exp~   \w     \q     \k     \f   Frames
 --------------------------------------------------------------------------
   1  \w    -20.00   6.00   0.50    1.85    --  -14.00  96.00 -10.85   52
   2  \w     58.00  88.00   0.50    1.85    --   42.00  52.00  40.52   60
   3  \w    -90.00 -57.00   0.50    1.85    --  -42.00 -45.00 159.83   66
   4  \w     62.00  93.00   0.50    1.85    --   46.00  51.00-163.99   62
   5  \w   -101.00 -70.00   0.50    1.85    --  -54.00 -50.00 -75.19   62
   6  \w   -105.00 -74.00   0.50    1.85    --  -58.00 -48.00-109.75   62
   7  \w     21.00  67.00   0.50    1.85    --   61.21 -95.00 150.00   92
   8  \w   -108.00 -78.00   0.50    1.85    --  -62.00 -51.00  93.55   60
   9  \w   -109.00 -78.00   0.50    1.85    --  -62.00 -48.00  40.55   62
  10  \w   -114.00 -86.00   0.50    1.85    --  -70.00 -60.00 162.14   56
  11  \w   -126.00 -92.00   0.50    1.85    --  -79.50-122.00-132.55   68
  12  \w   -122.00 -95.00   0.50    1.85    --  -79.50 -65.00 -10.33   54
  13  \w   -102.00 -34.00   0.50    1.85    --  -79.50 129.00-160.03  136
  14  \w   -100.00 -33.00   0.50    1.85    --  -79.50 123.00 -37.68  134
  15  \w   -101.00 -33.00   0.50    1.85    --  -79.50 126.00-144.58  136
  16  \w    -97.00 -33.00   0.50    1.85    --  -79.50 115.00  69.60  128
  17  \w   -128.00 -94.00   0.50    1.85    --  -79.50 -41.00-167.20   68
  18  \w   -122.00 -94.00   0.50    1.85    --  -79.50 -64.00-165.54   56
  19  \w    -97.00 -33.00   0.50    1.85    --  -79.50 115.00  13.35  128
  20  \w   -105.00 -34.00   0.50    1.85    --  -79.50 134.00 112.01  142
  21  \w   -123.00 -93.00   0.50    1.85    --  -79.50 -63.00  87.04   60
  22  \w   -126.00 -97.00   0.50    1.85    --  -79.50-113.00-104.85   58
  23  \w    -95.00 -35.00   0.50    1.85    --  -79.50 109.00 -42.42  120
  24  \w   -124.00 -84.00   0.50    1.85    --  -79.50-138.00-117.51   80
  25  \w    -87.00 -37.00   0.50    1.85    --  -79.50  99.00  73.63  100
  26  \w    -97.00 -33.00   0.50    1.85    --  -79.50 116.00-167.82  128
  27  \w   -124.00 -86.00   0.50    1.85    --  -79.50-135.00 -61.93   76
  28  \w   -122.00 -95.00   0.50    1.85    --  -79.50 -65.00 114.43   54
  29  \w    -95.00 -35.00   0.50    1.85    --  -79.50 109.00 147.43  120
  30  \w   -124.00 -85.00   0.50    1.85    --  -79.50-136.00-149.18   78
  31  \w   -122.00 -95.00   0.50    1.85    --  -79.50 -65.00 146.57   54
  32  \w   -126.00 -94.00   0.50    1.85    --  -79.50-118.00 115.31   64
  33  \w   -122.00 -95.00   0.50    1.85    --  -79.50 -65.00 -92.33   54
  34  \w    -90.00 -36.00   0.50    1.85    --  -79.50 103.00-146.13  108
  35  \w     40.00  86.00   0.50    1.85    --   80.41 -95.00 150.00   92
  36  \w     35.00  97.00   0.50    1.85    --   80.41-112.00 -30.00  124
  37  \w     35.00  97.00   0.50    1.85    --   80.41-112.00 -90.00  124
  38  \w     35.00  97.00   0.50    1.85    --   80.41-112.00  30.00  124
  39  \w     40.00  86.00   0.50    1.85    --   80.41 -95.00-180.00   92
  40  \w     35.00  97.00   0.50    1.85    --   80.41-112.00-180.00  124
  41  \w     40.00  86.00   0.50    1.85    --   80.41 -95.00  30.00   92
  42  \w     35.00  97.00   0.50    1.85    --   80.41-112.00-150.00  124
  43  \w     35.00  97.00   0.50    1.85    --   80.41-112.00 150.00  124
  44  \w     54.00 129.00   0.50    1.85    --   80.41  15.00  60.00  150
  45  \w     54.00 129.00   0.50    1.85    --   80.41  15.00  30.00  150
  46  \w     54.00 129.00   0.50    1.85    --   80.41  15.00-150.00  150
  47  \w     54.00 129.00   0.50    1.85    --   80.41  15.00   0.00  150
  48  \w     35.00  97.00   0.50    1.85    --   80.41-112.00 -60.00  124
  49  \w     40.00  86.00   0.50    1.85    --   80.41 -95.00 120.00   92
  50  \w     35.00  97.00   0.50    1.85    --   80.41-112.00  60.00  124
  51  \w     35.00  97.00   0.50    1.85    --   80.41-112.00-120.00  124
  52  \w     35.00  97.00   0.50    1.85    --   80.41-112.00 120.00  124
  53  \w     37.00  97.00   0.50    1.85    --   82.00-111.00  66.64  120
  54  \w     40.00  94.00   0.50    1.85    --   83.50-103.00 -17.67  108
  55  \w     43.00  89.00   0.50    1.85    --   83.50 -95.00-143.08   92
  56  \w     41.00  93.00   0.50    1.85    --   83.50-101.00  92.18  104
  57  \w     70.00 132.00   0.50    1.85    --   83.50  18.00 170.13  124
  58  \w     40.00 109.00   0.50    1.85    --   83.50-139.00 -73.13  138
  59  \w     37.00  97.00   0.50    1.85    --   83.50-115.00-101.97  120
  60  \w     38.00 102.00   0.50    1.85    --   83.50-131.00  94.50  128
  61  \w     76.00 133.00   0.50    1.85    --   83.50  21.00 -45.71  114
  62  \w     38.00 103.00   0.50    1.85    --   83.50-132.00 110.38  130
  63  \w     38.00 102.00   0.50    1.85    --   83.50-128.00 125.24  128
  64  \w     37.00 101.00   0.50    1.85    --   83.50-125.00 -24.09  128
  65  \w     91.00 128.00   0.50    1.85    --   83.50 138.00-115.18   74
  66  \w     38.00 102.00   0.50    1.85    --   83.50-131.00  32.28  128
  67  \w     99.00 131.00   0.50    1.85    --   83.50  45.00-133.26   64
  68  \w     44.00  87.00   0.50    1.85    --   83.50 -93.00-170.47   86
  69  \w    100.00 131.00   0.50    1.85    --   83.50  49.00-106.26   62
  70  \w     95.00 134.00   0.50    1.85    --   83.50  28.00-149.97   78
  71  \w     94.00 129.00   0.50    1.85    --   83.50 130.00-145.97   70
  72  \w     99.00 129.00   0.50    1.85    --   83.50  55.00 -47.27   60
  73  \w     94.00 134.00   0.50    1.85    --   83.50  27.00  79.07   80
  74  \w    100.00 126.00   0.50    1.85    --   83.50  64.00 110.61   52
  75  \w     19.00  46.00   0.50    1.85    --    6.00  63.00-110.31   54
  76  \w     28.00  54.00   0.50    1.85    --   14.00  61.00  94.66   52
  77  \w     32.00  60.00   0.50    1.85    --   18.00  59.00  -0.85   56
  78  \w     32.00  60.00   0.50    1.85    --   18.00  59.00 -60.20   56
  79  \w     32.00  60.00   0.50    1.85    --   18.00  59.00 143.92   56
  80  \w     50.00  80.00   0.50    1.85    --   34.00  52.00  18.00   60
  81  \w     58.00  88.00   0.50    1.85    --   42.00  52.00-117.03   60
  82  \w   -119.00 -88.00   0.50    1.85    --  -74.00 -57.00  95.11   62
  83  \w   -119.00 -88.00   0.50    1.85    --  -74.00 -58.00-132.70   62
  84  \w   -119.00 -88.00   0.50    1.85    --  -74.00 -58.00-159.69   62
  85  \w   -119.00 -88.00   0.50    1.85    --  -74.00 -58.00 136.16   62
  86  \w   -118.00 -88.00   0.50    1.85    --  -74.00 -59.00  88.31   60
  87  \w   -118.00 -88.00   0.50    1.85    --  -74.00 -60.00 146.03   60
  88  \w   -119.00 -88.00   0.50    1.85    --  -74.00 -57.00 -31.91   62
  89  \w   -119.00 -89.00   0.50    1.85    --  -74.00 -56.00-105.67   60
  90  \w   -118.00 -88.00   0.50    1.85    --  -74.00 -59.00  27.13   60
  91  \w   -119.00 -89.00   0.50    1.85    --  -74.00 -56.00 -16.58   60
  92  \w   -118.00 -88.00   0.50    1.85    --  -74.00 -61.00   3.88   60
  93  \w   -123.00 -92.00   0.50    1.85    --  -78.00 -57.00 172.91   62
  94  \w   -122.00 -92.00   0.50    1.85    --  -78.00 -59.00 128.79   60
  95  \w   -122.00 -91.00   0.50    1.85    --  -78.00 -61.00-115.21   62
  96  \w   -121.00 -91.00   0.50    1.85    --  -78.00 -62.00  50.71   60
  97  \w   -121.00 -91.00   0.50    1.85    --  -78.00 -62.00  42.28   60
  98  \w   -123.00 -93.00   0.50    1.85    --  -79.50 -61.00 -61.97   60
  99  \w   -123.00 -93.00   0.50    1.85    --  -79.50 -62.00 -37.02   60
 100  \w   -123.00 -93.00   0.50    1.85    --  -79.50 -63.00  66.01   60
 101  \w   -123.00 -84.00   0.50    1.85    --  -79.50-139.00-175.26   78
 102  \w   -123.00 -93.00   0.50    1.85    --  -79.50 -63.00  24.97   60
 103  \w   -126.00 -93.00   0.50    1.85    --  -79.50-121.00  60.33   66
 104  \w   -126.00 -93.00   0.50    1.85    --  -79.50-121.00  -6.01   66
 105  \w   -125.00 -98.00   0.50    1.85    --  -79.50-111.00 136.31   54
 106  \w   -123.00 -93.00   0.50    1.85    --  -79.50 -63.00 -83.19   60
 107  \w   -123.00 -93.00   0.50    1.85    --  -79.50 -63.00 163.65   60

;
_diffrn_measurement_device 'four-circle diffractometer'
_diffrn_measurement_device_type 'Rigaku XtaLAB Synergy-R'
_diffrn_measurement_method '\w scans'
_diffrn_radiation_monochromator 'multi-layer mirror'
_diffrn_radiation_type CuK\a
_diffrn_radiation_wavelength 1.54184
_diffrn_reflns_av_R_equivalents 0.0375
_diffrn_reflns_av_unetI/netI 0.0130
_diffrn_reflns_Laue_measured_fraction_full 1.000
_diffrn_reflns_Laue_measured_fraction_max 0.990
_diffrn_reflns_limit_h_max 18
_diffrn_reflns_limit_h_min -19
_diffrn_reflns_limit_k_max 14
_diffrn_reflns_limit_k_min -14
_diffrn_reflns_limit_l_max 36
_diffrn_reflns_limit_l_min -36
_diffrn_reflns_number 203916
_diffrn_reflns_point_group_measured_fraction_full 1.000
_diffrn_reflns_point_group_measured_fraction_max 0.990
_diffrn_reflns_theta_full 67.684
_diffrn_reflns_theta_max 75.708
_diffrn_reflns_theta_min 2.935
_diffrn_source 'rotating-anode X-ray tube'
_diffrn_source_type 'PhotonJet R X-ray Source'
_exptl_absorpt_coefficient_mu 1.189
_exptl_absorpt_correction_T_max 0.985
_exptl_absorpt_correction_T_min 0.922
_exptl_absorpt_correction_type gaussian
_exptl_absorpt_process_details
;
CrysAlisPro 1.171.41.112a (Rigaku Oxford Diffraction, 2021) Numerical 
absorption correction based on gaussian integration over a multifaceted 
crystal model Empirical absorption correction using spherical harmonics, 
implemented in SCALE3 ABSPACK scaling algorithm.
;
_exptl_crystal_colour 'clear colourless'
_exptl_crystal_density_diffrn 1.206
_exptl_crystal_description block
_exptl_crystal_F_000 1968
_exptl_crystal_size_max 0.146
_exptl_crystal_size_mid 0.064
_exptl_crystal_size_min 0.037
_refine_diff_density_max 0.376
_refine_diff_density_min -0.418
_refine_diff_density_rms 0.045
_refine_ls_extinction_method none
_refine_ls_goodness_of_fit_ref 1.040
_refine_ls_hydrogen_treatment constr
_refine_ls_matrix_type full
_refine_ls_number_parameters 591
_refine_ls_number_reflns 10479
_refine_ls_number_restraints 0
_refine_ls_restrained_S_all 1.040
_refine_ls_R_factor_all 0.0365
_refine_ls_R_factor_gt 0.0326
_refine_ls_shift/su_max 0.002
_refine_ls_shift/su_mean 0.000
_refine_ls_structure_factor_coef Fsqd
_refine_ls_weighting_details 'w=1/[\s^2^(Fo^2^)+(0.0409P)^2^+3.2101P] where P=(Fo^2^+2Fc^2^)/3'
_refine_ls_weighting_scheme calc
_refine_ls_wR_factor_gt 0.0847
_refine_ls_wR_factor_ref 0.0871
_reflns_Friedel_coverage 0.000
_reflns_number_gt 9492
_reflns_number_total 10479
_reflns_threshold_expression 'I > 2\s(I)'
_cod_data_source_file d3cc03467d2.cif
_cod_data_source_block 2-CuPCy3
_cod_original_sg_symbol_H-M 'P 2/c'
_cod_database_code 7131914
_shelx_shelxl_version_number 2018/3
_shelx_space_group_comment
;
The symmetry employed for this shelxl refinement is uniquely defined
by the following loop, which should always be used as a source of
symmetry information in preference to the above space-group names.
They are only intended as comments.
;
_shelx_estimated_absorpt_t_min 0.842
_shelx_estimated_absorpt_t_max 0.954

loop_
_space_group_symop_operation_xyz
'x, y, z'
'-x, y, -z+1/2'
'-x, -y, -z'
'x, -y, z-1/2'

loop_
_atom_site_label
_atom_site_type_symbol
_atom_site_fract_x
_atom_site_fract_y
_atom_site_fract_z
_atom_site_U_iso_or_equiv
_atom_site_adp_type
_atom_site_occupancy
_atom_site_site_symmetry_order
_atom_site_calc_flag
_atom_site_refinement_flags_posn
_atom_site_refinement_flags_adp
_atom_site_refinement_flags_occupancy
_atom_site_disorder_assembly
_atom_site_disorder_group
B1_1 B 0.71487(10) 0.74550(13) 0.58346(5) 0.0180(3) Uani 1 1 d . . . . .
C2_1 C 0.75664(9) 0.91111(11) 0.65751(5) 0.0165(3) Uani 1 1 d . . . . .
C3_1 C 0.71911(9) 0.80355(11) 0.66695(5) 0.0172(3) Uani 1 1 d . . . . .
C4_1 C 0.69583(9) 0.72046(11) 0.63164(5) 0.0183(3) Uani 1 1 d . . . . .
C1_1 C 0.76823(8) 0.93381(11) 0.61227(5) 0.0156(2) Uani 1 1 d . . . . .
N1_1 N 0.74914(7) 0.85642(9) 0.57618(4) 0.0167(2) Uani 1 1 d . . . . .
C1_2 C 0.70215(9) 0.65439(11) 0.54132(5) 0.0179(3) Uani 1 1 d . . . . .
C2_2 C 0.61876(9) 0.63177(11) 0.51034(5) 0.0187(3) Uani 1 1 d . . . . .
C3_2 C 0.61013(9) 0.54776(12) 0.47523(5) 0.0203(3) Uani 1 1 d . . . . .
H3_2 H 0.553738 0.535105 0.454113 0.024 Uiso 1 1 calc R U . . .
C4_2 C 0.68247(10) 0.48201(12) 0.47047(5) 0.0207(3) Uani 1 1 d . . . . .
C5_2 C 0.76454(10) 0.50400(12) 0.50105(5) 0.0205(3) Uani 1 1 d . . . . .
H5_2 H 0.814439 0.459621 0.498314 0.025 Uiso 1 1 calc R U . . .
C6_2 C 0.77571(9) 0.58957(12) 0.53573(5) 0.0193(3) Uani 1 1 d . . . . .
C7_2 C 0.53773(10) 0.69641(13) 0.51607(5) 0.0236(3) Uani 1 1 d . . . . .
H7A_2 H 0.488096 0.681410 0.488601 0.035 Uiso 1 1 calc R U . . .
H7B_2 H 0.550558 0.779013 0.518198 0.035 Uiso 1 1 calc R U . . .
H7C_2 H 0.521894 0.670795 0.545121 0.035 Uiso 1 1 calc R U . . .
C8_2 C 0.67293(11) 0.38921(13) 0.43314(6) 0.0291(3) Uani 1 1 d . . . . .
H8A_2 H 0.697801 0.317100 0.448163 0.044 Uiso 1 1 calc R U . . .
H8B_2 H 0.704896 0.412062 0.409336 0.044 Uiso 1 1 calc R U . . .
H8C_2 H 0.609919 0.378258 0.417714 0.044 Uiso 1 1 calc R U . . .
C9_2 C 0.86678(10) 0.60964(13) 0.56787(5) 0.0255(3) Uani 1 1 d . . . . .
H9A_2 H 0.911157 0.567527 0.555595 0.038 Uiso 1 1 calc R U . . .
H9B_2 H 0.867811 0.582407 0.599969 0.038 Uiso 1 1 calc R U . . .
H9C_2 H 0.880469 0.691995 0.568910 0.038 Uiso 1 1 calc R U . . .
C1_3 C 0.80338(9) 1.04728(11) 0.60083(4) 0.0169(3) Uani 1 1 d . . . . .
C2_3 C 0.74919(10) 1.12237(12) 0.56913(5) 0.0223(3) Uani 1 1 d . . . . .
H2_3 H 0.690395 1.099998 0.553682 0.027 Uiso 1 1 calc R U . . .
C3_3 C 0.78054(12) 1.22995(13) 0.55994(6) 0.0304(3) Uani 1 1 d . . . . .
H3_3 H 0.742751 1.281470 0.538872 0.037 Uiso 1 1 calc R U . . .
C5_3 C 0.92167(12) 1.18671(15) 0.61234(6) 0.0339(4) Uani 1 1 d . . . . .
H5_3 H 0.981087 1.208222 0.626945 0.041 Uiso 1 1 calc R U . . .
C4_3 C 0.86702(13) 1.26189(14) 0.58157(6) 0.0355(4) Uani 1 1 d . . . . .
H4_3 H 0.888635 1.335190 0.575274 0.043 Uiso 1 1 calc R U . . .
C6_3 C 0.89011(10) 1.08008(13) 0.62197(5) 0.0238(3) Uani 1 1 d . . . . .
H6_3 H 0.928072 1.029006 0.643181 0.029 Uiso 1 1 calc R U . . .
C7_3 C 0.78728(9) 0.99936(11) 0.69551(5) 0.0175(3) Uani 1 1 d . . . . .
C8_3 C 0.75152(10) 1.11007(12) 0.69121(5) 0.0210(3) Uani 1 1 d . . . . .
H8_3 H 0.701493 1.126893 0.665927 0.025 Uiso 1 1 calc R U . . .
C9_3 C 0.78798(11) 1.19635(13) 0.72340(5) 0.0264(3) Uani 1 1 d . . . . .
H9_3 H 0.763422 1.271581 0.719699 0.032 Uiso 1 1 calc R U . . .
C10_3 C 0.85993(11) 1.17227(14) 0.76072(5) 0.0294(3) Uani 1 1 d . . . . .
H10_3 H 0.885988 1.231326 0.782240 0.035 Uiso 1 1 calc R U . . .
C11_3 C 0.89387(11) 1.06167(15) 0.76659(5) 0.0293(3) Uani 1 1 d . . . . .
H11_3 H 0.942117 1.044442 0.792808 0.035 Uiso 1 1 calc R U . . .
C12_3 C 0.85781(10) 0.97576(13) 0.73441(5) 0.0235(3) Uani 1 1 d . . . . .
H12_3 H 0.881436 0.900105 0.738932 0.028 Uiso 1 1 calc R U . . .
C13_3 C 0.70386(9) 0.78278(12) 0.71547(5) 0.0188(3) Uani 1 1 d . . . . .
C14_3 C 0.64876(10) 0.85437(13) 0.73410(5) 0.0235(3) Uani 1 1 d . . . . .
H14_3 H 0.623107 0.920267 0.716723 0.028 Uiso 1 1 calc R U . . .
C15_3 C 0.63087(11) 0.83057(15) 0.77781(5) 0.0304(3) Uani 1 1 d . . . . .
H15_3 H 0.592734 0.879755 0.789935 0.036 Uiso 1 1 calc R U . . .
C16_3 C 0.66848(12) 0.73529(15) 0.80375(5) 0.0328(4) Uani 1 1 d . . . . .
H16_3 H 0.655830 0.718587 0.833482 0.039 Uiso 1 1 calc R U . . .
C17_3 C 0.72452(12) 0.66481(14) 0.78606(5) 0.0318(4) Uani 1 1 d . . . . .
H17_3 H 0.751353 0.600250 0.803988 0.038 Uiso 1 1 calc R U . . .
C18_3 C 0.74187(10) 0.68784(13) 0.74210(5) 0.0252(3) Uani 1 1 d . . . . .
H18_3 H 0.780021 0.638350 0.730134 0.030 Uiso 1 1 calc R U . . .
C19_3 C 0.64931(10) 0.61250(12) 0.63912(5) 0.0194(3) Uani 1 1 d . . . . .
C20_3 C 0.56986(10) 0.61503(12) 0.65402(5) 0.0225(3) Uani 1 1 d . . . . .
H20_3 H 0.546646 0.686761 0.661018 0.027 Uiso 1 1 calc R U . . .
C21_3 C 0.52458(10) 0.51439(13) 0.65871(5) 0.0266(3) Uani 1 1 d . . . . .
H21_3 H 0.470938 0.517891 0.668918 0.032 Uiso 1 1 calc R U . . .
C22_3 C 0.55725(11) 0.40871(13) 0.64857(5) 0.0282(3) Uani 1 1 d . . . . .
H22_3 H 0.526216 0.339940 0.651807 0.034 Uiso 1 1 calc R U . . .
C23_3 C 0.63553(11) 0.40439(13) 0.63369(5) 0.0268(3) Uani 1 1 d . . . . .
H23_3 H 0.658302 0.332377 0.626693 0.032 Uiso 1 1 calc R U . . .
C24_3 C 0.68089(10) 0.50521(12) 0.62897(5) 0.0235(3) Uani 1 1 d . . . . .
H24_3 H 0.734385 0.501051 0.618633 0.028 Uiso 1 1 calc R U . . .
P1_4 P 0.77027(2) 0.89693(3) 0.44063(2) 0.01575(8) Uani 1 1 d . . . . .
Cu1_4 Cu 0.76717(2) 0.88259(2) 0.51499(2) 0.01698(6) Uani 1 1 d . . . . .
C1_5 C 0.79117(9) 0.75479(11) 0.41672(5) 0.0185(3) Uani 1 1 d . . . . .
H1_5 H 0.747319 0.700476 0.425022 0.022 Uiso 1 1 calc R U . . .
C2_5 C 0.88363(9) 0.70954(13) 0.44175(5) 0.0234(3) Uani 1 1 d . . . . .
H2A_5 H 0.929450 0.762312 0.435395 0.028 Uiso 1 1 calc R U . . .
H2AB_5 H 0.889438 0.708115 0.476491 0.028 Uiso 1 1 calc R U . . .
C3_5 C 0.89956(10) 0.58831(13) 0.42472(6) 0.0271(3) Uani 1 1 d . . . . .
H3A_5 H 0.961520 0.565092 0.439405 0.033 Uiso 1 1 calc R U . . .
H3AB_5 H 0.859601 0.533563 0.435428 0.033 Uiso 1 1 calc R U . . .
C4_5 C 0.88334(11) 0.58136(13) 0.37086(6) 0.0269(3) Uani 1 1 d . . . . .
H4A_5 H 0.928653 0.627617 0.360389 0.032 Uiso 1 1 calc R U . . .
H4AB_5 H 0.889195 0.500553 0.361327 0.032 Uiso 1 1 calc R U . . .
C5_5 C 0.79121(11) 0.62571(13) 0.34677(6) 0.0276(3) Uani 1 1 d . . . . .
H5A_5 H 0.745873 0.574482 0.354629 0.033 Uiso 1 1 calc R U . . .
H5AB_5 H 0.783431 0.624313 0.311877 0.033 Uiso 1 1 calc R U . . .
C6_5 C 0.77726(11) 0.74860(12) 0.36265(5) 0.0247(3) Uani 1 1 d . . . . .
H6A_5 H 0.819582 0.800992 0.352632 0.030 Uiso 1 1 calc R U . . .
H6AB_5 H 0.716295 0.774253 0.347113 0.030 Uiso 1 1 calc R U . . .
C1_6 C 0.65818(9) 0.94044(11) 0.40665(5) 0.0172(3) Uani 1 1 d . . . . .
H1_6 H 0.657458 0.944341 0.372128 0.021 Uiso 1 1 calc R U . . .
C2_6 C 0.59031(9) 0.84995(12) 0.41389(5) 0.0220(3) Uani 1 1 d . . . . .
H2A_6 H 0.602596 0.776228 0.399657 0.026 Uiso 1 1 calc R U . . .
H2AB_6 H 0.597410 0.837266 0.448350 0.026 Uiso 1 1 calc R U . . .
C3_6 C 0.49462(10) 0.88621(12) 0.39153(6) 0.0248(3) Uani 1 1 d . . . . .
H3A_6 H 0.453503 0.828783 0.399561 0.030 Uiso 1 1 calc R U . . .
H3AB_6 H 0.484957 0.887699 0.356523 0.030 Uiso 1 1 calc R U . . .
C4_6 C 0.47355(10) 1.00469(13) 0.40880(6) 0.0248(3) Uani 1 1 d . . . . .
H4A_6 H 0.412372 1.027253 0.392206 0.030 Uiso 1 1 calc R U . . .
H4AB_6 H 0.477032 1.001644 0.443308 0.030 Uiso 1 1 calc R U . . .
C5_6 C 0.53901(10) 1.09331(12) 0.39916(5) 0.0228(3) Uani 1 1 d . . . . .
H5A_6 H 0.525629 1.169240 0.411193 0.027 Uiso 1 1 calc R U . . .
H5AB_6 H 0.532480 1.100043 0.364462 0.027 Uiso 1 1 calc R U . . .
C6_6 C 0.63433(9) 1.05938(12) 0.42317(5) 0.0203(3) Uani 1 1 d . . . . .
H6A_6 H 0.641847 1.058353 0.458046 0.024 Uiso 1 1 calc R U . . .
H6AB_6 H 0.675541 1.117569 0.415771 0.024 Uiso 1 1 calc R U . . .
C1_7 C 0.85113(9) 1.00017(12) 0.42592(5) 0.0198(3) Uani 1 1 d . . . . .
H1_7 H 0.907572 0.956593 0.428269 0.024 Uiso 1 1 calc R U . . .
C2_7 C 0.82444(10) 1.05057(12) 0.37536(5) 0.0214(3) Uani 1 1 d . . . . .
H2A_7 H 0.817453 0.987254 0.351936 0.026 Uiso 1 1 calc R U . . .
H2AB_7 H 0.766444 1.090018 0.370763 0.026 Uiso 1 1 calc R U . . .
C3_7 C 0.89362(10) 1.13575(13) 0.36643(6) 0.0265(3) Uani 1 1 d . . . . .
H3A_7 H 0.950068 1.094749 0.367778 0.032 Uiso 1 1 calc R U . . .
H3AB_7 H 0.872790 1.169194 0.334263 0.032 Uiso 1 1 calc R U . . .
C4_7 C 0.90973(10) 1.23169(13) 0.40315(6) 0.0287(3) Uani 1 1 d . . . . .
H4A_7 H 0.854381 1.276379 0.400256 0.034 Uiso 1 1 calc R U . . .
H4AB_7 H 0.955913 1.284389 0.397168 0.034 Uiso 1 1 calc R U . . .
C5_7 C 0.93960(11) 1.18237(14) 0.45327(6) 0.0324(4) Uani 1 1 d . . . . .
H5A_7 H 0.947401 1.245902 0.476634 0.039 Uiso 1 1 calc R U . . .
H5AB_7 H 0.997739 1.143821 0.456927 0.039 Uiso 1 1 calc R U . . .
C6_7 C 0.87238(10) 1.09623(13) 0.46365(5) 0.0261(3) Uani 1 1 d . . . . .
H6A_7 H 0.816891 1.137192 0.464523 0.031 Uiso 1 1 calc R U . . .
H6AB_7 H 0.896446 1.061402 0.495306 0.031 Uiso 1 1 calc R U . . .
C1_8 C 0.500000 0.3358(3) 0.750000 0.0431(6) Uani 1 2 d S T P . .
H1_8 H 0.499999 0.417489 0.750002 0.052 Uiso 1 2 calc R U P . .
C2_8 C 0.42064(13) 0.27625(18) 0.74129(6) 0.0415(4) Uani 1 1 d . . . . .
H2_8 H 0.366091 0.317206 0.735327 0.050 Uiso 1 1 calc R U . . .
C3_8 C 0.42021(12) 0.15749(17) 0.74121(6) 0.0368(4) Uani 1 1 d . . . . .
H3_8 H 0.365620 0.116621 0.735181 0.044 Uiso 1 1 calc R U . . .
C4_8 C 0.500000 0.0986(2) 0.750000 0.0356(5) Uani 1 2 d S T P . .
H4_8 H 0.499998 0.016874 0.749998 0.043 Uiso 1 2 calc R U P . .
C1_9 C 1.000000 0.6617(4) 0.750000 0.0776(11) Uani 1 2 d S T P . .
H1_9 H 1.000004 0.743371 0.749999 0.093 Uiso 1 2 calc R U P . .
C2_9 C 0.9509(2) 0.6058(4) 0.71199(11) 0.0897(10) Uani 1 1 d . . . . .
H2_9 H 0.917651 0.647950 0.685554 0.108 Uiso 1 1 calc R U . . .
C3_9 C 0.9491(2) 0.4910(4) 0.71147(15) 0.1045(13) Uani 1 1 d . . . . .
H3_9 H 0.913351 0.451247 0.685043 0.125 Uiso 1 1 calc R U . . .
C4_9 C 1.000000 0.4296(4) 0.750000 0.125(3) Uani 1 2 d S T P . .
H4_9 H 0.999998 0.347892 0.750001 0.151 Uiso 1 2 calc R U P . .

loop_
_atom_site_aniso_label
_atom_site_aniso_U_11
_atom_site_aniso_U_22
_atom_site_aniso_U_33
_atom_site_aniso_U_23
_atom_site_aniso_U_13
_atom_site_aniso_U_12
B1_1 0.0207(7) 0.0149(7) 0.0185(7) -0.0005(6) 0.0050(6) 0.0003(6)
C2_1 0.0184(6) 0.0141(6) 0.0164(6) 0.0000(5) 0.0028(5) 0.0008(5)
C3_1 0.0198(6) 0.0153(6) 0.0165(6) 0.0022(5) 0.0044(5) 0.0016(5)
C4_1 0.0216(7) 0.0134(6) 0.0198(6) 0.0011(5) 0.0049(5) -0.0002(5)
C1_1 0.0162(6) 0.0139(6) 0.0164(6) -0.0002(5) 0.0033(5) 0.0001(5)
N1_1 0.0197(5) 0.0141(5) 0.0162(5) -0.0005(4) 0.0040(4) -0.0001(4)
C1_2 0.0251(7) 0.0121(6) 0.0178(6) 0.0008(5) 0.0079(5) -0.0021(5)
C2_2 0.0241(7) 0.0136(6) 0.0200(6) 0.0011(5) 0.0084(5) -0.0019(5)
C3_2 0.0239(7) 0.0166(6) 0.0200(6) -0.0012(5) 0.0047(5) -0.0042(5)
C4_2 0.0300(7) 0.0139(6) 0.0200(6) -0.0019(5) 0.0096(6) -0.0027(5)
C5_2 0.0258(7) 0.0147(6) 0.0231(7) 0.0011(5) 0.0101(6) 0.0011(5)
C6_2 0.0236(7) 0.0154(6) 0.0197(6) 0.0013(5) 0.0071(5) -0.0013(5)
C7_2 0.0244(7) 0.0210(7) 0.0265(7) -0.0029(6) 0.0081(6) -0.0002(6)
C8_2 0.0363(9) 0.0212(7) 0.0300(8) -0.0096(6) 0.0084(7) -0.0023(6)
C9_2 0.0244(7) 0.0240(7) 0.0273(7) -0.0020(6) 0.0045(6) -0.0003(6)
C1_3 0.0231(7) 0.0151(6) 0.0145(6) -0.0026(5) 0.0081(5) -0.0022(5)
C2_3 0.0274(7) 0.0185(7) 0.0214(7) 0.0014(5) 0.0065(6) -0.0018(6)
C3_3 0.0462(9) 0.0192(7) 0.0280(8) 0.0061(6) 0.0128(7) 0.0002(7)
C5_3 0.0345(9) 0.0364(9) 0.0318(8) -0.0028(7) 0.0099(7) -0.0195(7)
C4_3 0.0538(11) 0.0231(8) 0.0338(8) -0.0012(7) 0.0184(8) -0.0170(7)
C6_3 0.0234(7) 0.0267(7) 0.0224(7) 0.0000(6) 0.0074(6) -0.0046(6)
C7_3 0.0212(7) 0.0173(6) 0.0152(6) -0.0002(5) 0.0068(5) -0.0036(5)
C8_3 0.0246(7) 0.0188(7) 0.0203(7) -0.0015(5) 0.0069(5) -0.0018(5)
C9_3 0.0365(8) 0.0200(7) 0.0260(7) -0.0067(6) 0.0142(6) -0.0055(6)
C10_3 0.0368(9) 0.0322(8) 0.0218(7) -0.0113(6) 0.0122(6) -0.0146(7)
C11_3 0.0301(8) 0.0399(9) 0.0166(7) -0.0023(6) 0.0030(6) -0.0076(7)
C12_3 0.0272(7) 0.0252(7) 0.0176(6) 0.0017(5) 0.0043(5) -0.0012(6)
C13_3 0.0232(7) 0.0164(6) 0.0161(6) 0.0009(5) 0.0036(5) -0.0047(5)
C14_3 0.0289(8) 0.0233(7) 0.0189(7) 0.0018(5) 0.0071(6) -0.0003(6)
C15_3 0.0359(9) 0.0355(9) 0.0227(7) -0.0003(6) 0.0128(6) -0.0034(7)
C16_3 0.0464(10) 0.0354(9) 0.0173(7) 0.0044(6) 0.0092(6) -0.0127(7)
C17_3 0.0453(10) 0.0245(8) 0.0219(7) 0.0089(6) 0.0010(7) -0.0057(7)
C18_3 0.0334(8) 0.0187(7) 0.0219(7) 0.0028(6) 0.0037(6) -0.0015(6)
C19_3 0.0268(7) 0.0159(6) 0.0147(6) 0.0013(5) 0.0037(5) -0.0032(5)
C20_3 0.0273(7) 0.0184(7) 0.0213(7) 0.0011(5) 0.0049(6) -0.0013(6)
C21_3 0.0285(8) 0.0261(8) 0.0256(7) 0.0026(6) 0.0074(6) -0.0057(6)
C22_3 0.0394(9) 0.0197(7) 0.0253(7) 0.0003(6) 0.0077(6) -0.0109(6)
C23_3 0.0417(9) 0.0152(7) 0.0242(7) -0.0003(5) 0.0091(6) -0.0030(6)
C24_3 0.0316(8) 0.0174(7) 0.0224(7) 0.0003(5) 0.0085(6) -0.0018(6)
P1_4 0.01798(16) 0.01508(16) 0.01437(15) -0.00056(12) 0.00428(12) -0.00064(12)
Cu1_4 0.02071(11) 0.01671(10) 0.01404(10) -0.00019(7) 0.00525(8) -0.00066(7)
C1_5 0.0203(7) 0.0157(6) 0.0201(6) 0.0002(5) 0.0062(5) -0.0001(5)
C2_5 0.0221(7) 0.0239(7) 0.0245(7) -0.0015(6) 0.0062(6) 0.0028(6)
C3_5 0.0253(7) 0.0235(7) 0.0337(8) 0.0027(6) 0.0095(6) 0.0060(6)
C4_5 0.0347(8) 0.0161(7) 0.0353(8) -0.0031(6) 0.0189(7) -0.0008(6)
C5_5 0.0394(9) 0.0186(7) 0.0253(7) -0.0051(6) 0.0085(6) -0.0004(6)
C6_5 0.0360(8) 0.0177(7) 0.0201(7) -0.0027(5) 0.0064(6) 0.0023(6)
C1_6 0.0185(6) 0.0156(6) 0.0175(6) -0.0005(5) 0.0043(5) -0.0001(5)
C2_6 0.0200(7) 0.0174(6) 0.0280(7) 0.0008(6) 0.0049(6) -0.0018(5)
C3_6 0.0198(7) 0.0208(7) 0.0320(8) -0.0009(6) 0.0029(6) -0.0020(5)
C4_6 0.0196(7) 0.0246(7) 0.0304(7) -0.0006(6) 0.0067(6) 0.0013(6)
C5_6 0.0235(7) 0.0179(7) 0.0273(7) -0.0016(5) 0.0068(6) 0.0027(5)
C6_6 0.0209(7) 0.0166(6) 0.0239(7) -0.0038(5) 0.0065(5) -0.0006(5)
C1_7 0.0195(6) 0.0186(6) 0.0213(7) 0.0000(5) 0.0052(5) -0.0013(5)
C2_7 0.0280(7) 0.0175(6) 0.0200(6) 0.0001(5) 0.0083(5) -0.0032(6)
C3_7 0.0292(8) 0.0213(7) 0.0321(8) 0.0044(6) 0.0136(6) -0.0009(6)
C4_7 0.0255(7) 0.0207(7) 0.0392(9) 0.0027(6) 0.0067(6) -0.0059(6)
C5_7 0.0292(8) 0.0279(8) 0.0361(9) -0.0015(7) 0.0002(7) -0.0103(7)
C6_7 0.0284(8) 0.0251(7) 0.0224(7) -0.0029(6) 0.0019(6) -0.0070(6)
C1_8 0.0652(18) 0.0414(14) 0.0260(12) 0.000 0.0173(12) 0.000
C2_8 0.0450(11) 0.0531(11) 0.0272(8) 0.0027(8) 0.0103(7) 0.0107(9)
C3_8 0.0307(9) 0.0504(11) 0.0294(8) 0.0012(8) 0.0079(7) 0.0000(8)
C4_8 0.0351(13) 0.0416(14) 0.0305(12) 0.000 0.0089(10) 0.000
C1_9 0.057(2) 0.071(3) 0.107(3) 0.000 0.025(2) 0.000
C2_9 0.0579(17) 0.141(3) 0.0648(18) -0.001(2) 0.0043(14) 0.0158(19)
C3_9 0.077(2) 0.125(3) 0.125(3) -0.062(3) 0.051(2) -0.016(2)
C4_9 0.115(5) 0.052(3) 0.255(9) 0.000 0.134(6) 0.000

loop_
_atom_type_symbol
_atom_type_description
_atom_type_scat_dispersion_real
_atom_type_scat_dispersion_imag
_atom_type_scat_source
C C 0.0181 0.0091 'International Tables Vol C Tables 4.2.6.8 and 6.1.1.4'
H H 0.0000 0.0000 'International Tables Vol C Tables 4.2.6.8 and 6.1.1.4'
B B 0.0090 0.0039 'International Tables Vol C Tables 4.2.6.8 and 6.1.1.4'
N N 0.0311 0.0180 'International Tables Vol C Tables 4.2.6.8 and 6.1.1.4'
P P 0.2955 0.4335 'International Tables Vol C Tables 4.2.6.8 and 6.1.1.4'
Cu Cu -1.9646 0.5888 'International Tables Vol C Tables 4.2.6.8 and 6.1.1.4'

loop_
_exptl_crystal_face_index_h
_exptl_crystal_face_index_k
_exptl_crystal_face_index_l
_exptl_crystal_face_perp_dist
1 -1 0 0.0382
1 0 1 0.0247
-1 0 -1 0.0128
0 1 1 0.0249
0 -1 -1 0.0342
1 1 1 0.0288
-1 -1 -1 0.0238
0 -1 0 0.0334
-1 1 -1 0.0226
1 -1 1 0.0357
1 1 0 0.0305
-1 -1 0 0.0227
0 1 -1 0.0326
1 1 -1 0.0350
-1 -1 1 0.0248
1 0 0 0.0291
-1 0 0 0.0156

loop_
_geom_angle_atom_site_label_1
_geom_angle_atom_site_label_2
_geom_angle_atom_site_label_3
_geom_angle
_geom_angle_site_symmetry_1
_geom_angle_site_symmetry_3
_geom_angle_publ_flag
N1_1 B1_1 C4_1 117.99(12) . . ?
N1_1 B1_1 C1_2 117.88(12) . . ?
C4_1 B1_1 C1_2 124.10(12) . . ?
C1_1 C2_1 C3_1 119.79(12) . . ?
C1_1 C2_1 C7_3 118.26(12) . . ?
C3_1 C2_1 C7_3 121.92(11) . . ?
C4_1 C3_1 C2_1 120.70(12) . . ?
C4_1 C3_1 C13_3 120.43(12) . . ?
C2_1 C3_1 C13_3 118.87(12) . . ?
C3_1 C4_1 C19_3 121.78(12) . . ?
C3_1 C4_1 B1_1 117.95(12) . . ?
C19_3 C4_1 B1_1 120.19(12) . . ?
N1_1 C1_1 C2_1 123.18(12) . . ?
N1_1 C1_1 C1_3 115.88(11) . . ?
C2_1 C1_1 C1_3 120.94(11) . . ?
C1_1 N1_1 B1_1 120.21(11) . . ?
C1_1 N1_1 Cu1_4 124.33(9) . . ?
B1_1 N1_1 Cu1_4 115.45(9) . . ?
C2_2 C1_2 C6_2 118.08(12) . . ?
C2_2 C1_2 B1_1 122.45(12) . . ?
C6_2 C1_2 B1_1 119.40(12) . . ?
C3_2 C2_2 C1_2 120.45(13) . . ?
C3_2 C2_2 C7_2 119.67(13) . . ?
C1_2 C2_2 C7_2 119.85(12) . . ?
C4_2 C3_2 C2_2 121.38(13) . . ?
C5_2 C4_2 C3_2 118.18(12) . . ?
C5_2 C4_2 C8_2 120.32(13) . . ?
C3_2 C4_2 C8_2 121.50(13) . . ?
C4_2 C5_2 C6_2 121.75(13) . . ?
C5_2 C6_2 C1_2 120.13(13) . . ?
C5_2 C6_2 C9_2 119.27(13) . . ?
C1_2 C6_2 C9_2 120.59(12) . . ?
C6_3 C1_3 C2_3 118.94(13) . . ?
C6_3 C1_3 C1_1 120.70(12) . . ?
C2_3 C1_3 C1_1 120.36(12) . . ?
C3_3 C2_3 C1_3 120.47(14) . . ?
C4_3 C3_3 C2_3 119.95(15) . . ?
C4_3 C5_3 C6_3 120.27(15) . . ?
C5_3 C4_3 C3_3 119.80(14) . . ?
C5_3 C6_3 C1_3 120.55(15) . . ?
C12_3 C7_3 C8_3 118.06(13) . . ?
C12_3 C7_3 C2_1 120.48(12) . . ?
C8_3 C7_3 C2_1 121.25(12) . . ?
C9_3 C8_3 C7_3 121.10(14) . . ?
C10_3 C9_3 C8_3 119.88(14) . . ?
C9_3 C10_3 C11_3 119.70(14) . . ?
C10_3 C11_3 C12_3 120.42(14) . . ?
C11_3 C12_3 C7_3 120.73(14) . . ?
C14_3 C13_3 C18_3 118.39(13) . . ?
C14_3 C13_3 C3_1 121.24(12) . . ?
C18_3 C13_3 C3_1 120.31(13) . . ?
C15_3 C14_3 C13_3 120.82(14) . . ?
C16_3 C15_3 C14_3 120.21(15) . . ?
C17_3 C16_3 C15_3 119.51(14) . . ?
C16_3 C17_3 C18_3 120.38(15) . . ?
C17_3 C18_3 C13_3 120.68(15) . . ?
C24_3 C19_3 C20_3 117.60(13) . . ?
C24_3 C19_3 C4_1 120.94(13) . . ?
C20_3 C19_3 C4_1 121.36(12) . . ?
C21_3 C20_3 C19_3 121.07(14) . . ?
C22_3 C21_3 C20_3 120.39(14) . . ?
C23_3 C22_3 C21_3 119.42(14) . . ?
C22_3 C23_3 C24_3 120.21(14) . . ?
C23_3 C24_3 C19_3 121.30(14) . . ?
C1_6 P1_4 C1_5 105.80(6) . . ?
C1_6 P1_4 C1_7 107.51(6) . . ?
C1_5 P1_4 C1_7 107.52(6) . . ?
C1_6 P1_4 Cu1_4 107.74(4) . . ?
C1_5 P1_4 Cu1_4 110.56(4) . . ?
C1_7 P1_4 Cu1_4 117.11(5) . . ?
N1_1 Cu1_4 P1_4 171.39(4) . . ?
C6_5 C1_5 C2_5 110.55(11) . . ?
C6_5 C1_5 P1_4 115.57(9) . . ?
C2_5 C1_5 P1_4 110.94(9) . . ?
C3_5 C2_5 C1_5 111.59(12) . . ?
C4_5 C3_5 C2_5 112.32(12) . . ?
C5_5 C4_5 C3_5 110.84(12) . . ?
C4_5 C5_5 C6_5 111.33(13) . . ?
C1_5 C6_5 C5_5 110.88(12) . . ?
C6_6 C1_6 C2_6 110.36(11) . . ?
C6_6 C1_6 P1_4 110.27(9) . . ?
C2_6 C1_6 P1_4 109.06(9) . . ?
C3_6 C2_6 C1_6 112.34(12) . . ?
C2_6 C3_6 C4_6 111.89(12) . . ?
C5_6 C4_6 C3_6 110.18(12) . . ?
C4_6 C5_6 C6_6 110.96(12) . . ?
C5_6 C6_6 C1_6 111.74(11) . . ?
C2_7 C1_7 C6_7 111.21(12) . . ?
C2_7 C1_7 P1_4 115.09(10) . . ?
C6_7 C1_7 P1_4 110.16(10) . . ?
C3_7 C2_7 C1_7 111.76(12) . . ?
C4_7 C3_7 C2_7 111.07(12) . . ?
C3_7 C4_7 C5_7 110.59(13) . . ?
C4_7 C5_7 C6_7 111.73(13) . . ?
C5_7 C6_7 C1_7 111.93(13) . . ?
C2_8 C1_8 C2_8 119.8(3) . 2_656 ?
C3_8 C2_8 C1_8 120.35(19) . . ?
C2_8 C3_8 C4_8 119.42(19) . . ?
C3_8 C4_8 C3_8 120.6(3) . 2_656 ?
C2_9 C1_9 C2_9 122.2(5) . 2_756 ?
C3_9 C2_9 C1_9 119.9(4) . . ?
C2_9 C3_9 C4_9 119.7(4) . . ?
C3_9 C4_9 C3_9 118.5(5) 2_756 . ?

loop_
_geom_bond_atom_site_label_1
_geom_bond_atom_site_label_2
_geom_bond_distance
_geom_bond_site_symmetry_2
_geom_bond_publ_flag
B1_1 N1_1 1.4305(18) . ?
B1_1 C4_1 1.5257(19) . ?
B1_1 C1_2 1.5935(19) . ?
C2_1 C1_1 1.3926(18) . ?
C2_1 C3_1 1.4341(18) . ?
C2_1 C7_3 1.4966(18) . ?
C3_1 C4_1 1.3905(19) . ?
C3_1 C13_3 1.5029(18) . ?
C4_1 C19_3 1.4903(18) . ?
C1_1 N1_1 1.3579(17) . ?
C1_1 C1_3 1.4958(18) . ?
N1_1 Cu1_4 1.8878(11) . ?
C1_2 C2_2 1.409(2) . ?
C1_2 C6_2 1.4099(19) . ?
C2_2 C3_2 1.3942(19) . ?
C2_2 C7_2 1.5087(19) . ?
C3_2 C4_2 1.393(2) . ?
C4_2 C5_2 1.388(2) . ?
C4_2 C8_2 1.5105(19) . ?
C5_2 C6_2 1.3957(19) . ?
C6_2 C9_2 1.510(2) . ?
C1_3 C6_3 1.390(2) . ?
C1_3 C2_3 1.393(2) . ?
C2_3 C3_3 1.392(2) . ?
C3_3 C4_3 1.387(3) . ?
C5_3 C4_3 1.383(3) . ?
C5_3 C6_3 1.387(2) . ?
C7_3 C12_3 1.3953(19) . ?
C7_3 C8_3 1.3956(19) . ?
C8_3 C9_3 1.394(2) . ?
C9_3 C10_3 1.382(2) . ?
C10_3 C11_3 1.385(2) . ?
C11_3 C12_3 1.389(2) . ?
C13_3 C14_3 1.393(2) . ?
C13_3 C18_3 1.394(2) . ?
C14_3 C15_3 1.390(2) . ?
C15_3 C16_3 1.386(2) . ?
C16_3 C17_3 1.382(3) . ?
C17_3 C18_3 1.392(2) . ?
C19_3 C24_3 1.398(2) . ?
C19_3 C20_3 1.403(2) . ?
C20_3 C21_3 1.389(2) . ?
C21_3 C22_3 1.388(2) . ?
C22_3 C23_3 1.386(2) . ?
C23_3 C24_3 1.392(2) . ?
P1_4 C1_6 1.8497(14) . ?
P1_4 C1_5 1.8517(14) . ?
P1_4 C1_7 1.8599(14) . ?
P1_4 Cu1_4 2.1759(4) . ?
C1_5 C6_5 1.5322(19) . ?
C1_5 C2_5 1.5354(19) . ?
C2_5 C3_5 1.534(2) . ?
C3_5 C4_5 1.523(2) . ?
C4_5 C5_5 1.521(2) . ?
C5_5 C6_5 1.5332(19) . ?
C1_6 C6_6 1.5383(18) . ?
C1_6 C2_6 1.5390(18) . ?
C2_6 C3_6 1.528(2) . ?
C3_6 C4_6 1.529(2) . ?
C4_6 C5_6 1.520(2) . ?
C5_6 C6_6 1.5260(19) . ?
C1_7 C2_7 1.5401(19) . ?
C1_7 C6_7 1.5425(19) . ?
C2_7 C3_7 1.5286(19) . ?
C3_7 C4_7 1.521(2) . ?
C4_7 C5_7 1.527(2) . ?
C5_7 C6_7 1.528(2) . ?
C1_8 C2_8 1.382(3) . ?
C1_8 C2_8 1.382(2) 2_656 ?
C2_8 C3_8 1.381(3) . ?
C3_8 C4_8 1.384(2) . ?
C1_9 C2_9 1.346(4) . ?
C1_9 C2_9 1.346(4) 2_756 ?
C2_9 C3_9 1.336(5) . ?
C3_9 C4_9 1.398(5) . ?

loop_
_geom_torsion_atom_site_label_1
_geom_torsion_atom_site_label_2
_geom_torsion_atom_site_label_3
_geom_torsion_atom_site_label_4
_geom_torsion
_geom_torsion_site_symmetry_1
_geom_torsion_site_symmetry_2
_geom_torsion_site_symmetry_3
_geom_torsion_site_symmetry_4
_geom_torsion_publ_flag
C1_1 C2_1 C3_1 C4_1 1.4(2) . . . . ?
C7_3 C2_1 C3_1 C4_1 -176.34(12) . . . . ?
C1_1 C2_1 C3_1 C13_3 -177.59(12) . . . . ?
C7_3 C2_1 C3_1 C13_3 4.69(19) . . . . ?
C2_1 C3_1 C4_1 C19_3 -174.40(12) . . . . ?
C13_3 C3_1 C4_1 C19_3 4.6(2) . . . . ?
C2_1 C3_1 C4_1 B1_1 2.39(19) . . . . ?
C13_3 C3_1 C4_1 B1_1 -178.65(12) . . . . ?
N1_1 B1_1 C4_1 C3_1 -4.78(19) . . . . ?
C1_2 B1_1 C4_1 C3_1 173.02(13) . . . . ?
N1_1 B1_1 C4_1 C19_3 172.06(12) . . . . ?
C1_2 B1_1 C4_1 C19_3 -10.1(2) . . . . ?
C3_1 C2_1 C1_1 N1_1 -3.0(2) . . . . ?
C7_3 C2_1 C1_1 N1_1 174.85(12) . . . . ?
C3_1 C2_1 C1_1 C1_3 177.22(12) . . . . ?
C7_3 C2_1 C1_1 C1_3 -4.98(19) . . . . ?
C2_1 C1_1 N1_1 B1_1 0.4(2) . . . . ?
C1_3 C1_1 N1_1 B1_1 -179.78(12) . . . . ?
C2_1 C1_1 N1_1 Cu1_4 -178.11(10) . . . . ?
C1_3 C1_1 N1_1 Cu1_4 1.73(16) . . . . ?
C4_1 B1_1 N1_1 C1_1 3.45(19) . . . . ?
C1_2 B1_1 N1_1 C1_1 -174.49(12) . . . . ?
C4_1 B1_1 N1_1 Cu1_4 -177.94(10) . . . . ?
C1_2 B1_1 N1_1 Cu1_4 4.12(16) . . . . ?
N1_1 B1_1 C1_2 C2_2 -100.82(16) . . . . ?
C4_1 B1_1 C1_2 C2_2 81.39(18) . . . . ?
N1_1 B1_1 C1_2 C6_2 82.17(16) . . . . ?
C4_1 B1_1 C1_2 C6_2 -95.62(16) . . . . ?
C6_2 C1_2 C2_2 C3_2 -0.19(19) . . . . ?
B1_1 C1_2 C2_2 C3_2 -177.24(12) . . . . ?
C6_2 C1_2 C2_2 C7_2 178.02(12) . . . . ?
B1_1 C1_2 C2_2 C7_2 0.98(19) . . . . ?
C1_2 C2_2 C3_2 C4_2 1.7(2) . . . . ?
C7_2 C2_2 C3_2 C4_2 -176.53(13) . . . . ?
C2_2 C3_2 C4_2 C5_2 -1.5(2) . . . . ?
C2_2 C3_2 C4_2 C8_2 178.68(13) . . . . ?
C3_2 C4_2 C5_2 C6_2 -0.3(2) . . . . ?
C8_2 C4_2 C5_2 C6_2 179.61(13) . . . . ?
C4_2 C5_2 C6_2 C1_2 1.7(2) . . . . ?
C4_2 C5_2 C6_2 C9_2 -179.82(13) . . . . ?
C2_2 C1_2 C6_2 C5_2 -1.48(19) . . . . ?
B1_1 C1_2 C6_2 C5_2 175.66(12) . . . . ?
C2_2 C1_2 C6_2 C9_2 -179.90(12) . . . . ?
B1_1 C1_2 C6_2 C9_2 -2.76(19) . . . . ?
N1_1 C1_1 C1_3 C6_3 -113.27(14) . . . . ?
C2_1 C1_1 C1_3 C6_3 66.57(17) . . . . ?
N1_1 C1_1 C1_3 C2_3 67.46(16) . . . . ?
C2_1 C1_1 C1_3 C2_3 -112.70(15) . . . . ?
C6_3 C1_3 C2_3 C3_3 -2.0(2) . . . . ?
C1_1 C1_3 C2_3 C3_3 177.30(13) . . . . ?
C1_3 C2_3 C3_3 C4_3 1.5(2) . . . . ?
C6_3 C5_3 C4_3 C3_3 -0.6(3) . . . . ?
C2_3 C3_3 C4_3 C5_3 -0.2(2) . . . . ?
C4_3 C5_3 C6_3 C1_3 0.1(2) . . . . ?
C2_3 C1_3 C6_3 C5_3 1.2(2) . . . . ?
C1_1 C1_3 C6_3 C5_3 -178.10(13) . . . . ?
C1_1 C2_1 C7_3 C12_3 -113.60(15) . . . . ?
C3_1 C2_1 C7_3 C12_3 64.16(18) . . . . ?
C1_1 C2_1 C7_3 C8_3 61.01(18) . . . . ?
C3_1 C2_1 C7_3 C8_3 -121.24(15) . . . . ?
C12_3 C7_3 C8_3 C9_3 3.3(2) . . . . ?
C2_1 C7_3 C8_3 C9_3 -171.46(13) . . . . ?
C7_3 C8_3 C9_3 C10_3 -1.0(2) . . . . ?
C8_3 C9_3 C10_3 C11_3 -1.7(2) . . . . ?
C9_3 C10_3 C11_3 C12_3 2.0(2) . . . . ?
C10_3 C11_3 C12_3 C7_3 0.4(2) . . . . ?
C8_3 C7_3 C12_3 C11_3 -3.0(2) . . . . ?
C2_1 C7_3 C12_3 C11_3 171.80(13) . . . . ?
C4_1 C3_1 C13_3 C14_3 -119.61(15) . . . . ?
C2_1 C3_1 C13_3 C14_3 59.37(18) . . . . ?
C4_1 C3_1 C13_3 C18_3 57.62(19) . . . . ?
C2_1 C3_1 C13_3 C18_3 -123.41(14) . . . . ?
C18_3 C13_3 C14_3 C15_3 -1.1(2) . . . . ?
C3_1 C13_3 C14_3 C15_3 176.15(14) . . . . ?
C13_3 C14_3 C15_3 C16_3 0.6(2) . . . . ?
C14_3 C15_3 C16_3 C17_3 0.6(2) . . . . ?
C15_3 C16_3 C17_3 C18_3 -1.2(2) . . . . ?
C16_3 C17_3 C18_3 C13_3 0.6(2) . . . . ?
C14_3 C13_3 C18_3 C17_3 0.5(2) . . . . ?
C3_1 C13_3 C18_3 C17_3 -176.79(14) . . . . ?
C3_1 C4_1 C19_3 C24_3 -129.43(15) . . . . ?
B1_1 C4_1 C19_3 C24_3 53.84(19) . . . . ?
C3_1 C4_1 C19_3 C20_3 54.15(19) . . . . ?
B1_1 C4_1 C19_3 C20_3 -122.57(15) . . . . ?
C24_3 C19_3 C20_3 C21_3 0.3(2) . . . . ?
C4_1 C19_3 C20_3 C21_3 176.85(13) . . . . ?
C19_3 C20_3 C21_3 C22_3 -0.1(2) . . . . ?
C20_3 C21_3 C22_3 C23_3 0.0(2) . . . . ?
C21_3 C22_3 C23_3 C24_3 0.0(2) . . . . ?
C22_3 C23_3 C24_3 C19_3 0.2(2) . . . . ?
C20_3 C19_3 C24_3 C23_3 -0.4(2) . . . . ?
C4_1 C19_3 C24_3 C23_3 -176.90(13) . . . . ?
C1_6 P1_4 C1_5 C6_5 52.32(12) . . . . ?
C1_7 P1_4 C1_5 C6_5 -62.33(12) . . . . ?
Cu1_4 P1_4 C1_5 C6_5 168.71(9) . . . . ?
C1_6 P1_4 C1_5 C2_5 179.18(9) . . . . ?
C1_7 P1_4 C1_5 C2_5 64.53(11) . . . . ?
Cu1_4 P1_4 C1_5 C2_5 -64.44(10) . . . . ?
C6_5 C1_5 C2_5 C3_5 -54.27(16) . . . . ?
P1_4 C1_5 C2_5 C3_5 176.16(10) . . . . ?
C1_5 C2_5 C3_5 C4_5 53.71(17) . . . . ?
C2_5 C3_5 C4_5 C5_5 -54.18(17) . . . . ?
C3_5 C4_5 C5_5 C6_5 55.99(17) . . . . ?
C2_5 C1_5 C6_5 C5_5 56.21(16) . . . . ?
P1_4 C1_5 C6_5 C5_5 -176.73(10) . . . . ?
C4_5 C5_5 C6_5 C1_5 -57.56(17) . . . . ?
C1_5 P1_4 C1_6 C6_6 -179.07(9) . . . . ?
C1_7 P1_4 C1_6 C6_6 -64.41(10) . . . . ?
Cu1_4 P1_4 C1_6 C6_6 62.65(9) . . . . ?
C1_5 P1_4 C1_6 C2_6 59.60(10) . . . . ?
C1_7 P1_4 C1_6 C2_6 174.26(9) . . . . ?
Cu1_4 P1_4 C1_6 C2_6 -58.68(9) . . . . ?
C6_6 C1_6 C2_6 C3_6 52.26(15) . . . . ?
P1_4 C1_6 C2_6 C3_6 173.53(10) . . . . ?
C1_6 C2_6 C3_6 C4_6 -53.92(16) . . . . ?
C2_6 C3_6 C4_6 C5_6 55.97(16) . . . . ?
C3_6 C4_6 C5_6 C6_6 -57.74(16) . . . . ?
C4_6 C5_6 C6_6 C1_6 57.77(15) . . . . ?
C2_6 C1_6 C6_6 C5_6 -54.20(15) . . . . ?
P1_4 C1_6 C6_6 C5_6 -174.75(10) . . . . ?
C1_6 P1_4 C1_7 C2_7 -31.07(12) . . . . ?
C1_5 P1_4 C1_7 C2_7 82.44(11) . . . . ?
Cu1_4 P1_4 C1_7 C2_7 -152.44(8) . . . . ?
C1_6 P1_4 C1_7 C6_7 95.62(11) . . . . ?
C1_5 P1_4 C1_7 C6_7 -150.87(10) . . . . ?
Cu1_4 P1_4 C1_7 C6_7 -25.75(11) . . . . ?
C6_7 C1_7 C2_7 C3_7 52.99(16) . . . . ?
P1_4 C1_7 C2_7 C3_7 179.14(10) . . . . ?
C1_7 C2_7 C3_7 C4_7 -56.25(16) . . . . ?
C2_7 C3_7 C4_7 C5_7 57.59(17) . . . . ?
C3_7 C4_7 C5_7 C6_7 -56.73(18) . . . . ?
C4_7 C5_7 C6_7 C1_7 54.12(18) . . . . ?
C2_7 C1_7 C6_7 C5_7 -51.87(17) . . . . ?
P1_4 C1_7 C6_7 C5_7 179.30(11) . . . . ?
C2_8 C1_8 C2_8 C3_8 -0.04(12) 2_656 . . . ?
C1_8 C2_8 C3_8 C4_8 0.1(2) . . . . ?
C2_8 C3_8 C4_8 C3_8 -0.04(12) . . . 2_656 ?
C2_9 C1_9 C2_9 C3_9 0.8(2) 2_756 . . . ?
C1_9 C2_9 C3_9 C4_9 -1.6(5) . . . . ?
C2_9 C3_9 C4_9 C3_9 0.8(2) . . . 2_756 ?
